data_8100608
loop_
_publ_author_name
'Palmer, C. '
'Russell, R. A.'
'Warrener, R. N.'
'Tiekink, E. R. T.'

_publ_section_title
;
Crystal structure of dimethyl (1\a,2\b,3\a,4\b,7\b,8\a,9\b,10\a)-13-di
(methylthio)methylidene-pentacyclo[8.2.1.1^4,7^.0^2,9^.0^3,8^]tetradeca-5,11-
diene-2,9-dicarboxylate, C~21~H~24~O~4~S~2~
;
_journal_issue 2
_journal_name_full 'Zeitschrift f\"ur Kristallographie - New Crystal Structures'
_journal_page_first 209
_journal_page_last 210
_journal_volume 217
_journal_year 2002
_chemical_formula_moiety 'C21 H24 O4 S2'
_chemical_formula_structural 'C21 H24 O4 S2 '
_chemical_formula_sum 'C21 H24 O4 S2'
_chemical_formula_weight 404.54
_space_group_IT_number 14
_symmetry_cell_setting monoclinic
_symmetry_space_group_name_Hall '-P 2ybc'
_symmetry_space_group_name_H-M 'P 1 21/c 1'
_cell_angle_alpha 90
_cell_angle_beta 110.14(2)
_cell_angle_gamma 90
_cell_formula_units_Z 4
_cell_length_a 10.962(3)
_cell_length_b 12.797(2)
_cell_length_c 15.189(4)
_cell_measurement_temperature 293
_cell_volume 2000.4(8)
_diffrn_ambient_temperature 293
_exptl_crystal_density_diffrn 1.343
_cod_original_sg_symbol_H-M 'P 21/c'
_cod_database_code 8100608

loop_
_symmetry_equiv_pos_as_xyz
'  +x,  +y,  +z'
'  -x,1/2+y,1/2-z'
'  -x,  -y,  -z'
'  +x,1/2-y,1/2+z'

loop_
_atom_site_label
_atom_site_type_symbol
_atom_site_fract_x
_atom_site_fract_y
_atom_site_fract_z
_atom_site_U_iso_or_equiv
_atom_site_adp_type
_atom_site_occupancy
_atom_site_symmetry_multiplicity
_atom_site_calc_flag
_atom_site_refinement_flags
_atom_site_disorder_assembly
_atom_site_disorder_group
S13a S 0.32447(9) 0.18842(8) 0.82136(7) 0.0598(3) Uani 1 4 d . . .
S13b S 0.27387(9) 0.37717(8) 0.68887(8) 0.0592(3) Uani 1 4 d . . .
O2 O 0.8869(2) 0.1269(2) 0.88465(17) 0.0636(7) Uani 1 4 d . . .
O2a O 0.8423(2) 0.12950(18) 0.73072(15) 0.0502(6) Uani 1 4 d . . .
O9 O 0.8676(2) 0.3431(2) 0.68355(18) 0.0652(8) Uani 1 4 d . . .
O9a O 0.6823(2) 0.41362(19) 0.59148(16) 0.0574(7) Uani 1 4 d . . .
C1 C 0.5739(3) 0.1558(2) 0.7510(2) 0.0381(8) Uani 1 4 d . . .
H1 H 0.5608 0.1040 0.7944 0.079(3) Uiso 1 4 calc R . .
C2a C 0.8206(3) 0.1564(2) 0.8083(2) 0.0378(8) Uani 1 4 d . . .
C2b C 0.9560(3) 0.0661(3) 0.7427(3) 0.0652(11) Uani 1 4 d . . .
H2a H 0.9623 0.0512 0.6825 0.094(3) Uiso 1 4 calc R . .
H2b H 0.9490 0.0018 0.7732 0.094(3) Uiso 1 4 calc R . .
H2c H 1.0322 0.1032 0.7804 0.094(3) Uiso 1 4 calc R . .
C2 C 0.7013(3) 0.2246(2) 0.7887(2) 0.0337(7) Uani 1 4 d . . .
C3 C 0.6963(3) 0.2984(2) 0.8694(2) 0.0352(7) Uani 1 4 d . . .
H3 H 0.6237 0.2828 0.8910 0.079(3) Uiso 1 4 calc R . .
C4 C 0.8215(3) 0.3322(3) 0.9500(2) 0.0430(8) Uani 1 4 d . . .
H4 H 0.8681 0.2773 0.9936 0.079(3) Uiso 1 4 calc R . .
C5 C 0.7773(3) 0.4261(3) 0.9924(2) 0.0528(10) Uani 1 4 d . . .
H10 H 0.7653 0.4277 1.0501 0.063(2) Uiso 1 4 calc R . .
C6 C 0.7589(3) 0.5048(3) 0.9333(3) 0.0524(10) Uani 1 4 d . . .
H6 H 0.7334 0.5721 0.9423 0.063(2) Uiso 1 4 calc R . .
C7 C 0.7866(3) 0.4658(3) 0.8482(2) 0.0430(8) Uani 1 4 d . . .
H7 H 0.8053 0.5192 0.8084 0.079(3) Uiso 1 4 calc R . .
C8 C 0.6690(3) 0.3937(2) 0.8004(2) 0.0356(8) Uani 1 4 d . . .
H8 H 0.5849 0.4273 0.7905 0.079(3) Uiso 1 4 calc R . .
C9 C 0.6684(3) 0.3197(2) 0.7185(2) 0.0334(7) Uani 1 4 d . . .
C9a C 0.7537(3) 0.3562(2) 0.6641(2) 0.0400(8) Uani 1 4 d . . .
C9b C 0.7497(4) 0.4611(3) 0.5350(3) 0.0737(13) Uani 1 4 d . . .
H9a H 0.6890 0.5000 0.4849 0.094(3) Uiso 1 4 calc R . .
H9b H 0.7891 0.4076 0.5095 0.094(3) Uiso 1 4 calc R . .
H9c H 0.8157 0.5073 0.5733 0.094(3) Uiso 1 4 calc R . .
C10 C 0.5280(3) 0.2933(3) 0.6509(2) 0.0409(8) Uani 1 4 d . . .
H10 H 0.4780 0.3515 0.6137 0.079(3) Uiso 1 4 calc R . .
C11 C 0.5403(3) 0.1970(3) 0.5967(2) 0.0478(9) Uani 1 4 d . . .
H11 H 0.5312 0.1946 0.5336 0.063(2) Uiso 1 4 calc R . .
C12 C 0.5665(3) 0.1165(3) 0.6554(2) 0.0461(9) Uani 1 4 d . . .
H12 H 0.5783 0.0477 0.6403 0.063(2) Uiso 1 4 calc R . .
C13 C 0.4728(3) 0.2431(3) 0.7192(2) 0.0378(8) Uani 1 4 d . . .
C13a C 0.3696(3) 0.2675(3) 0.7417(2) 0.0411(8) Uani 1 4 d . . .
C13b C 0.2513(4) 0.2780(4) 0.8780(3) 0.0839(14) Uani 1 4 d . . .
H13a H 0.2237 0.2413 0.9230 0.094(3) Uiso 1 4 calc R . .
H13b H 0.1775 0.3103 0.8322 0.094(3) Uiso 1 4 calc R . .
H13c H 0.3133 0.3308 0.9094 0.094(3) Uiso 1 4 calc R . .
C13c C 0.1280(3) 0.3166(4) 0.6133(3) 0.0829(14) Uani 1 4 d . . .
H13d H 0.0674 0.3695 0.5804 0.094(3) Uiso 1 4 calc R . .
H13e H 0.0904 0.2752 0.6501 0.094(3) Uiso 1 4 calc R . .
H13f H 0.1482 0.2726 0.5690 0.094(3) Uiso 1 4 calc R . .
C14 C 0.8967(3) 0.3879(3) 0.8957(2) 0.0452(8) Uani 1 4 d . . .
H14a H 0.9750 0.4217 0.9363 0.079(3) Uiso 1 4 calc R . .
H14b H 0.9166 0.3426 0.8513 0.079(3) Uiso 1 4 calc R . .

loop_
_atom_site_aniso_label
_atom_site_aniso_U_11
_atom_site_aniso_U_22
_atom_site_aniso_U_33
_atom_site_aniso_U_23
_atom_site_aniso_U_13
_atom_site_aniso_U_12
S13a 0.0661(6) 0.0549(6) 0.0707(7) -0.0042(6) 0.0394(5) -0.0081(5)
S13b 0.0447(5) 0.0533(6) 0.0736(7) 0.0001(5) 0.0129(5) 0.0083(5)
O2 0.0697(16) 0.0741(19) 0.0397(15) 0.0159(14) 0.0096(13) 0.0333(15)
O2a 0.0485(13) 0.0592(16) 0.0410(14) -0.0019(12) 0.0130(11) 0.0160(12)
O9 0.0512(15) 0.081(2) 0.0698(18) 0.0235(15) 0.0295(14) 0.0016(14)
O9a 0.0694(16) 0.0646(17) 0.0405(14) 0.0247(13) 0.0217(13) 0.0041(13)
C1 0.0407(17) 0.0313(19) 0.0419(19) 0.0008(16) 0.0137(15) -0.0033(14)
C2a 0.0399(17) 0.035(2) 0.037(2) 0.0034(16) 0.0107(16) -0.0005(15)
C2b 0.051(2) 0.074(3) 0.072(3) -0.004(2) 0.021(2) 0.021(2)
C2 0.0376(16) 0.0312(18) 0.0307(17) 0.0027(14) 0.0098(14) 0.0000(14)
C3 0.0398(16) 0.0341(19) 0.0301(17) 0.0036(15) 0.0097(14) 0.0010(15)
C4 0.0450(18) 0.047(2) 0.0284(18) 0.0001(16) 0.0022(15) -0.0049(16)
C5 0.059(2) 0.060(3) 0.038(2) -0.020(2) 0.0149(18) -0.013(2)
C6 0.056(2) 0.041(2) 0.056(2) -0.012(2) 0.014(2) -0.0047(18)
C7 0.0470(19) 0.0345(19) 0.047(2) -0.0010(17) 0.0150(17) -0.0059(16)
C8 0.0370(16) 0.034(2) 0.0343(18) 0.0018(15) 0.0105(14) -0.0005(14)
C9 0.0329(15) 0.0354(18) 0.0301(17) 0.0043(15) 0.0087(13) 0.0000(14)
C9a 0.048(2) 0.036(2) 0.036(2) 0.0036(16) 0.0151(16) 0.0002(16)
C9b 0.111(3) 0.071(3) 0.049(3) 0.019(2) 0.040(2) -0.006(3)
C10 0.0367(16) 0.049(2) 0.0318(18) 0.0055(16) 0.0048(14) 0.0021(15)
C11 0.0431(18) 0.064(3) 0.0306(18) -0.0095(19) 0.0053(15) -0.0056(18)
C12 0.0456(19) 0.047(2) 0.043(2) -0.0130(19) 0.0108(16) -0.0064(17)
C13 0.0390(17) 0.0359(19) 0.0335(19) -0.0040(16) 0.0059(15) -0.0053(15)
C13a 0.0368(17) 0.040(2) 0.043(2) -0.0033(16) 0.0085(15) -0.0063(15)
C13b 0.096(3) 0.095(4) 0.076(3) -0.016(3) 0.049(3) 0.000(3)
C13c 0.050(2) 0.119(4) 0.067(3) -0.002(3) 0.004(2) 0.012(3)
C14 0.0396(18) 0.046(2) 0.046(2) -0.0044(18) 0.0095(16) -0.0070(16)

loop_
_geom_bond_atom_site_label_1
_geom_bond_atom_site_label_2
_geom_bond_distance
_geom_bond_site_symmetry_2
_geom_bond_publ_flag
S13A C13A 1.774(3) . ?
S13A C13B 1.781(4) . ?
S13B C13A 1.770(3) . ?
S13B C13C 1.792(4) . ?
O2 C2A 1.198(3) . ?
O2A C2A 1.325(4) . ?
O2A C2B 1.445(4) . ?
O9 C9A 1.193(4) . ?
O9A C9A 1.332(4) . ?
O9A C9B 1.444(4) . ?
C1 C12 1.512(4) . ?
C1 C13 1.530(4) . ?
C1 C2 1.582(4) . ?
C2A C2 1.514(4) . ?
C2 C3 1.563(4) . ?
C2 C9 1.576(4) . ?
C3 C4 1.553(4) . ?
C3 C8 1.568(4) . ?
C4 C5 1.520(5) . ?
C4 C14 1.528(4) . ?
C5 C6 1.318(5) . ?
C6 C7 1.510(4) . ?
C7 C14 1.540(4) . ?
C7 C8 1.548(4) . ?
C8 C9 1.561(4) . ?
C9A C9 1.519(4) . ?
C9 C10 1.566(4) . ?
C10 C11 1.514(5) . ?
C10 C13 1.512(4) . ?
C11 C12 1.327(5) . ?
C13 C13A 1.327(4) . ?
